data_4021040
loop_
_publ_author_name
'Roland Messer'
'Andrea Schmitz'
'Luzia Moesch'
'Robert H\"aner'

_publ_section_title
;
 Elaboration of D-(-)-Ribose into a Tricyclic, Natural Product-like Scaffold
;
_journal_name_full 'Journal of Organic Chemistry'
_journal_page_first 8558
_journal_page_last 8560
_journal_paper_doi 10.1021/jo048351+
_journal_volume 69
_journal_year 2004
_chemical_formula_sum 'C12 H14 O7'
_chemical_formula_weight 270.23
_space_group_IT_number 4
_symmetry_cell_setting monoclinic
_symmetry_space_group_name_Hall 'P 2yb'
_symmetry_space_group_name_H-M 'P 1 21 1'
_cell_angle_alpha 90.00
_cell_angle_beta 91.698(16)
_cell_angle_gamma 90.00
_cell_formula_units_Z 2
_cell_length_a 6.6752(9)
_cell_length_b 10.3589(10)
_cell_length_c 8.7090(11)
_cell_measurement_temperature 153(2)
_cell_volume 601.94(13)
_diffrn_ambient_temperature 153(2)
_exptl_crystal_density_diffrn 1.491
_cod_original_sg_symbol_H-M 'P 21'
_cod_database_code 4021040

loop_
_symmetry_equiv_pos_as_xyz
'x, y, z'
'-x, y+1/2, -z'

loop_
_atom_site_label
_atom_site_type_symbol
_atom_site_fract_x
_atom_site_fract_y
_atom_site_fract_z
_atom_site_U_iso_or_equiv
_atom_site_adp_type
_atom_site_occupancy
_atom_site_symmetry_multiplicity
_atom_site_calc_flag
_atom_site_refinement_flags
_atom_site_disorder_assembly
_atom_site_disorder_group
O1 O 0.35653(17) 0.40939(11) 0.12054(13) 0.0245(3) Uani 1 1 d . . .
O2 O 0.65837(15) 0.43488(10) 0.00710(12) 0.0209(3) Uani 1 1 d . . .
O3 O 0.94525(17) 0.22783(14) 0.15201(14) 0.0316(3) Uani 1 1 d . . .
O4 O 0.9451(2) 0.23697(15) 0.40705(14) 0.0395(3) Uani 1 1 d . . .
O5 O 0.78624(18) 0.34095(11) -0.21325(13) 0.0257(3) Uani 1 1 d . . .
O6 O 0.3149(2) 0.42564(12) -0.19978(15) 0.0361(3) Uani 1 1 d . . .
O7 O 0.34532(18) 0.21244(11) -0.16574(13) 0.0256(3) Uani 1 1 d . . .
C1 C 0.3941(3) 0.40745(17) 0.27878(19) 0.0247(4) Uani 1 1 d . . .
C2 C 0.5192(3) 0.32568(18) 0.34620(19) 0.0253(4) Uani 1 1 d . . .
H2 H 0.533(3) 0.3228(19) 0.460(2) 0.023(4) Uiso 1 1 d . . .
C3 C 0.6274(2) 0.22270(16) 0.26192(18) 0.0230(3) Uani 1 1 d . . .
H3 H 0.591(3) 0.139(2) 0.302(2) 0.022(4) Uiso 1 1 d . . .
C4 C 0.8529(3) 0.23092(17) 0.28749(19) 0.0261(4) Uani 1 1 d . . .
C5 C 0.8046(3) 0.22953(18) 0.02315(19) 0.0251(4) Uani 1 1 d . . .
H5 H 0.832(3) 0.160(2) -0.0450(19) 0.020(4) Uiso 1 1 d . . .
C6 C 0.5918(2) 0.22321(16) 0.08754(17) 0.0214(3) Uani 1 1 d . . .
H6 H 0.515(3) 0.150(2) 0.0500(18) 0.017(4) Uiso 1 1 d . . .
C7 C 0.4943(2) 0.34800(14) 0.02741(19) 0.0199(3) Uani 1 1 d . . .
C8 C 0.8158(2) 0.36064(16) -0.05585(19) 0.0228(4) Uani 1 1 d . . .
H8 H 0.942(3) 0.4053(19) -0.0347(19) 0.023(5) Uiso 1 1 d . . .
C9 C 0.2689(3) 0.5050(2) 0.3560(2) 0.0346(4) Uani 1 1 d . . .
H9A H 0.128(5) 0.492(3) 0.326(3) 0.062(8) Uiso 1 1 d . . .
H9B H 0.298(3) 0.594(3) 0.318(3) 0.044(6) Uiso 1 1 d . . .
H9C H 0.285(4) 0.495(2) 0.471(3) 0.049(6) Uiso 1 1 d . . .
C10 C 0.8171(3) 0.45493(19) -0.3017(2) 0.0302(4) Uani 1 1 d . . .
H10A H 0.819(4) 0.433(2) -0.409(3) 0.049(6) Uiso 1 1 d . . .
H10B H 0.723(4) 0.517(3) -0.279(3) 0.073(9) Uiso 1 1 d . . .
H10C H 0.947(5) 0.486(3) -0.273(3) 0.062(7) Uiso 1 1 d . . .
C11 C 0.3747(2) 0.33424(18) -0.12715(19) 0.0226(4) Uani 1 1 d . . .
C12 C 0.2311(3) 0.18905(19) -0.3076(2) 0.0298(4) Uani 1 1 d . . .
H12A H 0.090(4) 0.213(3) -0.298(3) 0.050(6) Uiso 1 1 d . . .
H12B H 0.288(4) 0.234(3) -0.390(3) 0.052(7) Uiso 1 1 d . . .
H12C H 0.234(3) 0.098(3) -0.321(3) 0.040(6) Uiso 1 1 d . . .

loop_
_atom_site_aniso_label
_atom_site_aniso_U_11
_atom_site_aniso_U_22
_atom_site_aniso_U_33
_atom_site_aniso_U_23
_atom_site_aniso_U_13
_atom_site_aniso_U_12
O1 0.0221(6) 0.0239(6) 0.0275(6) -0.0006(5) 0.0003(4) 0.0024(5)
O2 0.0194(5) 0.0151(6) 0.0283(6) -0.0024(5) 0.0008(4) -0.0020(5)
O3 0.0237(6) 0.0370(7) 0.0338(7) 0.0048(6) -0.0052(5) 0.0075(6)
O4 0.0353(7) 0.0474(9) 0.0348(7) -0.0042(7) -0.0146(6) 0.0065(7)
O5 0.0301(6) 0.0223(6) 0.0246(6) -0.0009(5) 0.0010(5) -0.0028(5)
O6 0.0434(7) 0.0230(7) 0.0408(7) 0.0084(6) -0.0173(6) -0.0020(6)
O7 0.0290(6) 0.0199(6) 0.0274(6) -0.0019(5) -0.0087(5) -0.0029(5)
C1 0.0240(8) 0.0245(9) 0.0255(8) -0.0006(7) 0.0024(6) -0.0028(7)
C2 0.0274(9) 0.0261(9) 0.0224(9) -0.0006(7) 0.0018(7) -0.0026(7)
C3 0.0282(8) 0.0149(8) 0.0256(8) 0.0013(7) -0.0036(6) -0.0016(7)
C4 0.0304(9) 0.0187(8) 0.0289(9) -0.0007(7) -0.0056(7) 0.0032(7)
C5 0.0283(9) 0.0215(9) 0.0252(8) -0.0044(8) -0.0045(6) 0.0056(8)
C6 0.0249(8) 0.0135(7) 0.0253(8) 0.0000(7) -0.0067(6) 0.0005(7)
C7 0.0213(8) 0.0130(8) 0.0253(8) 0.0012(6) -0.0006(6) -0.0014(6)
C8 0.0199(8) 0.0220(9) 0.0264(9) -0.0020(7) -0.0003(7) 0.0006(6)
C9 0.0349(11) 0.0332(11) 0.0361(11) -0.0017(9) 0.0075(8) 0.0056(8)
C10 0.0344(10) 0.0262(10) 0.0299(10) 0.0038(8) -0.0008(8) -0.0017(8)
C11 0.0204(8) 0.0197(8) 0.0278(8) 0.0008(7) -0.0009(6) -0.0014(6)
C12 0.0279(10) 0.0313(11) 0.0298(10) -0.0043(8) -0.0076(7) -0.0029(7)

loop_
_geom_bond_atom_site_label_1
_geom_bond_atom_site_label_2
_geom_bond_distance
_geom_bond_site_symmetry_2
_geom_bond_publ_flag
O1 C1 1.394(2) . ?
O1 C7 1.397(2) . ?
O2 C8 1.4250(19) . ?
O2 C7 1.4326(18) . ?
O3 C4 1.348(2) . ?
O3 C5 1.442(2) . ?
O4 C4 1.195(2) . ?
O5 C8 1.394(2) . ?
O5 C10 1.428(2) . ?
O6 C11 1.200(2) . ?
O7 C11 1.319(2) . ?
O7 C12 1.453(2) . ?
C1 C2 1.316(3) . ?
C1 C9 1.485(3) . ?
C2 C3 1.493(2) . ?
C3 C4 1.517(2) . ?
C3 C6 1.530(2) . ?
C5 C8 1.525(2) . ?
C5 C6 1.544(2) . ?
C6 C7 1.532(2) . ?
C7 C11 1.551(2) . ?

loop_
_cod_related_entry_id
_cod_related_entry_database
_cod_related_entry_code
1 ChemSpider 21176615
